data_7039645
loop_
_publ_author_name
'Abubekerov, Mark'
'Eymann, L\'eonard Y M'
'Gianetti, Thomas L.'
'Arnold, John'

_publ_section_title
;
 Activation of heteroallenes by coordinatively unsaturated nickel(ii)
 alkyl complexes supported by the hydrotris(3-phenyl-5-methyl)pyrazolyl
 borate (Tp(Ph,Me)) ligand.
;
_journal_issue 37
_journal_name_full 'Dalton transactions (Cambridge, England : 2003)'
_journal_page_first 14581
_journal_page_last 14590
_journal_paper_doi 10.1039/c6dt01585a
_journal_volume 45
_journal_year 2016
_chemical_formula_moiety 'C39 H38 B N7 Ni S2, C7 H8'
_chemical_formula_sum 'C46 H46 B N7 Ni S2'
_chemical_formula_weight 830.54
_chemical_name_common 'Complex 4'
_chemical_name_systematic 'Complex 4'
_chemical_properties_physical Air-sensitive,Moisture-sensitive
_chemical_temperature_decomposition 469.5
_space_group_IT_number 14
_symmetry_cell_setting monoclinic
_symmetry_space_group_name_Hall '-P 2yn'
_symmetry_space_group_name_H-M 'P 1 21/n 1'
_atom_sites_solution_hydrogens geom
_atom_sites_solution_primary direct
_atom_sites_solution_secondary difmap
_audit_creation_method SHELXL-97
_audit_update_record
;
2016-05-13 deposited with the CCDC.
2016-06-21 downloaded from the CCDC.
;
_cell_angle_alpha 90.00
_cell_angle_beta 92.244(2)
_cell_angle_gamma 90.00
_cell_formula_units_Z 4
_cell_length_a 12.9610(18)
_cell_length_b 20.401(3)
_cell_length_c 16.044(2)
_cell_measurement_reflns_used 9886
_cell_measurement_temperature 100(2)
_cell_measurement_theta_max 25.34
_cell_measurement_theta_min 2.22
_cell_volume 4239.1(10)
_computing_cell_refinement 'Bruker APEX2 v.2011.4'
_computing_data_collection 'Bruker APEX2 v.2011.4'
_computing_data_reduction 'Bruker APEX2 v.2011.4'
_computing_molecular_graphics ORTEP-32
_computing_publication_material WinGX
_computing_structure_refinement SHELXL-97
_computing_structure_solution SIR-92
_diffrn_ambient_temperature 100(2)
_diffrn_detector_area_resol_mean 8.366
_diffrn_measured_fraction_theta_full 1.000
_diffrn_measured_fraction_theta_max 0.998
_diffrn_measurement_device_type 'Bruker APEX-II CCD'
_diffrn_measurement_method '\f and \w scans'
_diffrn_radiation_monochromator graphite
_diffrn_radiation_source 'fine-focus sealed tube'
_diffrn_radiation_type MoK\a
_diffrn_radiation_wavelength 0.71073
_diffrn_reflns_av_R_equivalents 0.0357
_diffrn_reflns_av_sigmaI/netI 0.0375
_diffrn_reflns_limit_h_max 15
_diffrn_reflns_limit_h_min -15
_diffrn_reflns_limit_k_max 24
_diffrn_reflns_limit_k_min -24
_diffrn_reflns_limit_l_max 15
_diffrn_reflns_limit_l_min -19
_diffrn_reflns_number 28399
_diffrn_reflns_theta_full 25.00
_diffrn_reflns_theta_max 25.35
_diffrn_reflns_theta_min 1.62
_exptl_absorpt_coefficient_mu 0.598
_exptl_absorpt_correction_T_max 0.8814
_exptl_absorpt_correction_T_min 0.8210
_exptl_absorpt_correction_type multi-scan
_exptl_absorpt_process_details SADABS
_exptl_crystal_colour green
_exptl_crystal_density_diffrn 1.301
_exptl_crystal_density_method 'not measured'
_exptl_crystal_description rode
_exptl_crystal_F_000 1744
_exptl_crystal_recrystallization_method 'Re-crystallisation from solvent'
_exptl_crystal_size_max 0.12
_exptl_crystal_size_mid 0.12
_exptl_crystal_size_min 0.09
_refine_diff_density_max 0.900
_refine_diff_density_min -0.620
_refine_diff_density_rms 0.058
_refine_ls_extinction_method none
_refine_ls_goodness_of_fit_ref 1.034
_refine_ls_hydrogen_treatment mixed
_refine_ls_matrix_type full
_refine_ls_number_parameters 523
_refine_ls_number_reflns 7751
_refine_ls_number_restraints 0
_refine_ls_restrained_S_all 1.034
_refine_ls_R_factor_all 0.0593
_refine_ls_R_factor_gt 0.0408
_refine_ls_shift/su_max 0.005
_refine_ls_shift/su_mean 0.000
_refine_ls_structure_factor_coef Fsqd
_refine_ls_weighting_details 'calc w=1/[\s^2^(Fo^2^)+(0.0511P)^2^+2.7755P] where P=(Fo^2^+2Fc^2^)/3'
_refine_ls_weighting_scheme calc
_refine_ls_wR_factor_gt 0.0978
_refine_ls_wR_factor_ref 0.1090
_reflns_number_gt 5987
_reflns_number_total 7751
_reflns_threshold_expression >2sigma(I)
_cod_data_source_file c6dt01585a1.cif
_cod_data_source_block Complex_4
_cod_depositor_comments
;
The following automatic conversions were performed:

'_chemical_melting_point' tag was changed to
'_chemical_temperature_decomposition' since the value had been '469.5
(dec.)'. The value '469.5 (dec.)' was changed to '469.5'.

'_symmetry_cell_setting' value 'Monoclinic' changed to 'monoclinic'
according to
/usr/data/users/saulius/crontab/automatic-downloads/rss-feeds/RSC/lib/dictionaries/cif_core.dic
dictionary named 'cif_core.dic' version 2.4.2 from 2011-04-26.

Automatic conversion script
Id: cif_fix_values 4268 2015-11-12 08:31:59Z antanas 

 Adding full bibliography for 7039640--7039649.cif.
;
_cod_original_sg_symbol_H-M P2(1)/n
_cod_database_code 7039645
_solvent_exptl_crystal_recrystallization_method Hexanes

loop_
_symmetry_equiv_pos_as_xyz
'x, y, z'
'-x+1/2, y+1/2, -z+1/2'
'-x, -y, -z'
'x-1/2, -y-1/2, z-1/2'

loop_
_atom_site_label
_atom_site_type_symbol
_atom_site_fract_x
_atom_site_fract_y
_atom_site_fract_z
_atom_site_U_iso_or_equiv
_atom_site_adp_type
_atom_site_occupancy
_atom_site_symmetry_multiplicity
_atom_site_calc_flag
_atom_site_refinement_flags
C1 C 0.57616(19) 0.18118(13) 0.17578(17) 0.0288(6) Uani 1 1 d .
C2 C 0.4739(3) 0.30004(16) 0.1615(3) 0.0795(15) Uani 1 1 d .
H2A H 0.4815 0.3014 0.2219 0.095 Uiso 1 1 calc R
H2B H 0.5334 0.3213 0.1385 0.095 Uiso 1 1 calc R
C3 C 0.3768(2) 0.33444(13) 0.1329(2) 0.0381(7) Uani 1 1 d .
C4 C 0.3597(2) 0.35509(14) 0.05107(19) 0.0379(7) Uani 1 1 d .
H4 H 0.4110 0.3487 0.0130 0.046 Uiso 1 1 calc R
C5 C 0.2704(3) 0.38427(14) 0.0253(2) 0.0438(8) Uani 1 1 d .
H5 H 0.2606 0.3971 -0.0301 0.053 Uiso 1 1 calc R
C6 C 0.1963(2) 0.39463(16) 0.0790(2) 0.0493(9) Uani 1 1 d .
H6 H 0.1352 0.4146 0.0603 0.059 Uiso 1 1 calc R
C7 C 0.2079(3) 0.37681(17) 0.1601(2) 0.0540(9) Uani 1 1 d .
H7 H 0.1554 0.3851 0.1965 0.065 Uiso 1 1 calc R
C8 C 0.2979(3) 0.34631(16) 0.18878(19) 0.0505(9) Uani 1 1 d .
H8 H 0.3061 0.3338 0.2444 0.061 Uiso 1 1 calc R
C9 C 0.51381(19) 0.07382(13) 0.13865(17) 0.0286(6) Uani 1 1 d .
H9A H 0.4478 0.0794 0.1629 0.043 Uiso 1 1 calc R
H9B H 0.5371 0.0296 0.1473 0.043 Uiso 1 1 calc R
H9C H 0.5076 0.0827 0.0799 0.043 Uiso 1 1 calc R
C10 C 1.07021(19) 0.01274(13) 0.39754(16) 0.0285(6) Uani 1 1 d .
H10A H 1.0301 -0.0154 0.4316 0.043 Uiso 1 1 calc R
H10B H 1.1279 0.0297 0.4301 0.043 Uiso 1 1 calc R
H10C H 1.0949 -0.0117 0.3513 0.043 Uiso 1 1 calc R
C11 C 1.00461(18) 0.06810(12) 0.36589(15) 0.0231(5) Uani 1 1 d .
C12 C 1.02242(19) 0.13441(13) 0.36815(16) 0.0279(6) Uani 1 1 d .
H12 H 1.0806 0.1554 0.3909 0.033 Uiso 1 1 calc R
C13 C 0.93599(18) 0.16426(12) 0.32953(15) 0.0219(5) Uani 1 1 d .
C14 C 0.91674(18) 0.23505(12) 0.31558(16) 0.0255(6) Uani 1 1 d .
C15 C 0.9489(2) 0.26515(14) 0.24343(18) 0.0345(6) Uani 1 1 d .
H15 H 0.9816 0.2406 0.2034 0.041 Uiso 1 1 calc R
C16 C 0.9325(2) 0.33143(15) 0.2309(2) 0.0420(8) Uani 1 1 d .
H16 H 0.9535 0.3512 0.1822 0.050 Uiso 1 1 calc R
C17 C 0.8856(2) 0.36782(15) 0.2896(2) 0.0452(8) Uani 1 1 d .
H17 H 0.8750 0.4124 0.2809 0.054 Uiso 1 1 calc R
C18 C 0.8539(2) 0.33893(15) 0.3619(2) 0.0467(8) Uani 1 1 d .
H18 H 0.8223 0.3640 0.4020 0.056 Uiso 1 1 calc R
C19 C 0.8693(2) 0.27227(14) 0.37472(19) 0.0375(7) Uani 1 1 d .
H19 H 0.8476 0.2527 0.4234 0.045 Uiso 1 1 calc R
C20 C 0.9209(2) -0.11338(14) 0.17343(18) 0.0395(7) Uani 1 1 d .
H20A H 0.9853 -0.1019 0.2012 0.059 Uiso 1 1 calc R
H20B H 0.9340 -0.1379 0.1239 0.059 Uiso 1 1 calc R
H20C H 0.8808 -0.1395 0.2100 0.059 Uiso 1 1 calc R
C21 C 0.8629(2) -0.05273(13) 0.15050(16) 0.0292(6) Uani 1 1 d .
C22 C 0.8266(2) -0.03169(13) 0.07364(16) 0.0307(6) Uani 1 1 d .
H22 H 0.8330 -0.0532 0.0230 0.037 Uiso 1 1 calc R
C23 C 0.77817(19) 0.02814(13) 0.08636(15) 0.0261(6) Uani 1 1 d .
C24 C 0.73040(19) 0.07259(13) 0.02277(16) 0.0276(6) Uani 1 1 d .
C25 C 0.6789(2) 0.04647(15) -0.04715(16) 0.0335(6) Uani 1 1 d .
H25 H 0.6745 0.0013 -0.0537 0.040 Uiso 1 1 calc R
C26 C 0.6338(2) 0.08751(16) -0.10734(18) 0.0401(7) Uani 1 1 d .
H26 H 0.5994 0.0697 -0.1540 0.048 Uiso 1 1 calc R
C27 C 0.6399(2) 0.15449(16) -0.09817(19) 0.0420(7) Uani 1 1 d .
H27 H 0.6094 0.1818 -0.1385 0.050 Uiso 1 1 calc R
C28 C 0.6914(2) 0.18116(15) -0.02876(18) 0.0397(7) Uani 1 1 d .
H28 H 0.6952 0.2264 -0.0222 0.048 Uiso 1 1 calc R
C29 C 0.7370(2) 0.14015(14) 0.03073(17) 0.0331(6) Uani 1 1 d .
H29 H 0.7726 0.1582 0.0767 0.040 Uiso 1 1 calc R
C30 C 0.7541(2) -0.11015(13) 0.42394(18) 0.0350(7) Uani 1 1 d .
H30A H 0.7592 -0.1395 0.3775 0.053 Uiso 1 1 calc R
H30B H 0.7143 -0.1304 0.4661 0.053 Uiso 1 1 calc R
H30C H 0.8220 -0.1003 0.4465 0.053 Uiso 1 1 calc R
C31 C 0.7023(2) -0.04817(12) 0.39532(15) 0.0270(6) Uani 1 1 d .
C32 C 0.6058(2) -0.02495(13) 0.41138(16) 0.0288(6) Uani 1 1 d .
H32 H 0.5574 -0.0446 0.4447 0.035 Uiso 1 1 calc R
C33 C 0.59460(19) 0.03422(13) 0.36757(15) 0.0256(6) Uani 1 1 d .
C34 C 0.5069(2) 0.08062(13) 0.36388(15) 0.0276(6) Uani 1 1 d .
C35 C 0.4062(2) 0.05806(16) 0.34929(17) 0.0363(7) Uani 1 1 d .
H35 H 0.3937 0.0134 0.3433 0.044 Uiso 1 1 calc R
C36 C 0.3244(2) 0.10209(17) 0.3437(2) 0.0459(8) Uani 1 1 d .
H36 H 0.2575 0.0867 0.3340 0.055 Uiso 1 1 calc R
C37 C 0.3417(2) 0.16806(17) 0.35222(19) 0.0451(8) Uani 1 1 d .
H37 H 0.2870 0.1975 0.3473 0.054 Uiso 1 1 calc R
C38 C 0.4406(2) 0.19041(16) 0.3682(2) 0.0450(8) Uani 1 1 d .
H38 H 0.4523 0.2351 0.3751 0.054 Uiso 1 1 calc R
C39 C 0.5226(2) 0.14735(14) 0.37413(18) 0.0356(7) Uani 1 1 d .
H39 H 0.5890 0.1633 0.3851 0.043 Uiso 1 1 calc R
C40 C 0.6145(3) 0.46542(17) 0.6647(2) 0.0534(9) Uani 1 1 d .
H40A H 0.6805 0.4696 0.6934 0.080 Uiso 1 1 calc R
H40B H 0.5607 0.4706 0.7037 0.080 Uiso 1 1 calc R
H40C H 0.6077 0.4986 0.6224 0.080 Uiso 1 1 calc R
C41 C 0.6060(3) 0.39927(17) 0.6250(2) 0.0482(8) Uani 1 1 d .
C42 C 0.6887(3) 0.35689(18) 0.6243(2) 0.0501(8) Uani 1 1 d .
H42 H 0.7507 0.3682 0.6516 0.060 Uiso 1 1 calc R
C43 C 0.6795(3) 0.29710(18) 0.5828(2) 0.0535(9) Uani 1 1 d .
H43 H 0.7358 0.2688 0.5826 0.064 Uiso 1 1 calc R
C44 C 0.5887(3) 0.27922(18) 0.5420(2) 0.0534(9) Uani 1 1 d .
H44 H 0.5832 0.2388 0.5154 0.064 Uiso 1 1 calc R
C45 C 0.5070(3) 0.3208(2) 0.5407(2) 0.0575(9) Uani 1 1 d .
H45 H 0.4458 0.3096 0.5120 0.069 Uiso 1 1 calc R
C46 C 0.5155(2) 0.37996(18) 0.5825(2) 0.0510(9) Uani 1 1 d .
H46 H 0.4587 0.4078 0.5821 0.061 Uiso 1 1 calc R
N1 N 0.86827(15) 0.11824(10) 0.30441(12) 0.0218(4) Uani 1 1 d .
N2 N 0.91075(15) 0.05882(10) 0.32723(12) 0.0225(4) Uani 1 1 d .
N3 N 0.78395(15) 0.04327(10) 0.16790(13) 0.0244(5) Uani 1 1 d .
N4 N 0.83642(15) -0.00724(10) 0.20748(12) 0.0236(5) Uani 1 1 d .
N5 N 0.68087(15) 0.04626(10) 0.32663(12) 0.0233(5) Uani 1 1 d .
N6 N 0.74715(15) -0.00477(10) 0.34411(12) 0.0236(5) Uani 1 1 d .
N7 N 0.58797(15) 0.11890(10) 0.17785(13) 0.0240(5) Uani 1 1 d .
S1 S 0.67530(5) 0.22589(3) 0.22485(5) 0.03731(19) Uani 1 1 d .
S2 S 0.46566(5) 0.21564(4) 0.12606(5) 0.0408(2) Uani 1 1 d .
Ni1 Ni 0.72665(2) 0.113292(15) 0.242052(19) 0.02150(10) Uani 1 1 d .
B1 B 0.8537(2) -0.00525(14) 0.30322(18) 0.0250(6) Uani 1 1 d .
H1 H 0.8971(17) -0.0478(12) 0.3240(14) 0.017(6) Uiso 1 1 d .

loop_
_atom_site_aniso_label
_atom_site_aniso_U_11
_atom_site_aniso_U_22
_atom_site_aniso_U_33
_atom_site_aniso_U_23
_atom_site_aniso_U_13
_atom_site_aniso_U_12
C1 0.0247(13) 0.0257(15) 0.0352(15) -0.0025(12) -0.0097(11) 0.0031(11)
C2 0.053(2) 0.0237(17) 0.157(4) -0.017(2) -0.054(2) 0.0081(16)
C3 0.0329(15) 0.0157(14) 0.064(2) -0.0012(13) -0.0218(14) 0.0004(11)
C4 0.0416(17) 0.0284(16) 0.0446(18) -0.0114(14) 0.0125(14) -0.0115(13)
C5 0.065(2) 0.0258(16) 0.0394(17) 0.0040(13) -0.0170(16) -0.0036(15)
C6 0.0391(18) 0.0396(19) 0.068(2) -0.0118(17) -0.0191(17) 0.0112(14)
C7 0.0425(19) 0.056(2) 0.065(2) -0.0242(19) 0.0209(17) -0.0023(17)
C8 0.080(3) 0.0415(19) 0.0293(16) 0.0029(14) -0.0086(16) -0.0192(18)
C9 0.0258(13) 0.0240(14) 0.0354(15) -0.0045(11) -0.0065(11) -0.0028(11)
C10 0.0251(13) 0.0275(15) 0.0324(14) 0.0010(11) -0.0047(11) 0.0044(11)
C11 0.0221(12) 0.0256(14) 0.0216(12) 0.0017(10) 0.0003(10) 0.0020(10)
C12 0.0204(12) 0.0263(14) 0.0365(15) 0.0012(12) -0.0055(11) -0.0025(11)
C13 0.0201(12) 0.0235(13) 0.0222(12) 0.0018(10) 0.0007(10) -0.0002(10)
C14 0.0216(12) 0.0223(13) 0.0320(14) 0.0010(11) -0.0081(11) -0.0037(10)
C15 0.0353(15) 0.0324(16) 0.0351(15) 0.0061(13) -0.0081(12) -0.0052(12)
C16 0.0411(17) 0.0331(17) 0.0507(19) 0.0155(15) -0.0135(14) -0.0100(14)
C17 0.0400(17) 0.0238(16) 0.070(2) 0.0135(16) -0.0266(16) -0.0067(13)
C18 0.0482(19) 0.0287(17) 0.062(2) -0.0084(16) -0.0085(16) 0.0096(14)
C19 0.0381(16) 0.0284(16) 0.0458(17) 0.0048(13) -0.0002(13) 0.0038(13)
C20 0.0555(19) 0.0303(16) 0.0322(15) -0.0048(13) -0.0022(14) 0.0151(14)
C21 0.0349(14) 0.0249(14) 0.0278(14) -0.0033(11) -0.0001(11) 0.0049(12)
C22 0.0409(15) 0.0274(15) 0.0236(13) -0.0042(11) -0.0015(12) 0.0040(12)
C23 0.0295(13) 0.0269(14) 0.0215(13) -0.0013(11) -0.0030(10) -0.0005(11)
C24 0.0272(13) 0.0291(15) 0.0265(14) 0.0038(11) 0.0006(11) 0.0039(11)
C25 0.0379(15) 0.0353(16) 0.0267(14) 0.0015(12) -0.0053(12) -0.0016(13)
C26 0.0366(16) 0.050(2) 0.0327(16) 0.0046(14) -0.0099(13) -0.0004(14)
C27 0.0374(16) 0.049(2) 0.0388(17) 0.0146(15) -0.0081(13) 0.0068(14)
C28 0.0419(17) 0.0316(16) 0.0452(18) 0.0076(14) -0.0028(14) 0.0062(13)
C29 0.0336(15) 0.0347(16) 0.0304(15) 0.0019(12) -0.0046(12) 0.0022(12)
C30 0.0446(17) 0.0268(15) 0.0332(15) 0.0046(12) -0.0039(13) -0.0021(13)
C31 0.0385(15) 0.0200(13) 0.0219(13) -0.0022(10) -0.0072(11) -0.0067(11)
C32 0.0359(15) 0.0269(14) 0.0235(13) -0.0004(11) 0.0008(11) -0.0085(12)
C33 0.0313(14) 0.0257(14) 0.0193(12) -0.0049(10) -0.0030(11) -0.0061(11)
C34 0.0283(14) 0.0328(15) 0.0219(13) -0.0007(11) 0.0019(11) -0.0028(11)
C35 0.0316(15) 0.0430(18) 0.0345(16) 0.0041(14) 0.0042(12) -0.0072(13)
C36 0.0264(15) 0.066(2) 0.0457(19) 0.0071(17) 0.0054(13) 0.0003(15)
C37 0.0350(16) 0.058(2) 0.0431(18) 0.0003(16) 0.0074(14) 0.0151(15)
C38 0.0442(18) 0.0392(18) 0.052(2) -0.0077(15) 0.0037(15) 0.0087(15)
C39 0.0316(15) 0.0330(16) 0.0421(17) -0.0090(13) -0.0008(13) 0.0020(12)
C40 0.057(2) 0.059(2) 0.0452(19) 0.0019(17) 0.0146(16) 0.0074(18)
C41 0.0469(19) 0.054(2) 0.0452(19) 0.0066(16) 0.0155(15) 0.0076(16)
C42 0.0463(19) 0.059(2) 0.0447(19) 0.0045(17) -0.0028(15) 0.0089(17)
C43 0.0420(18) 0.059(2) 0.059(2) 0.0015(18) -0.0038(16) 0.0194(17)
C44 0.050(2) 0.054(2) 0.055(2) 0.0039(17) -0.0036(16) 0.0075(17)
C45 0.0450(19) 0.075(3) 0.053(2) 0.0034(19) 0.0056(16) 0.0045(19)
C46 0.0357(17) 0.059(2) 0.059(2) -0.0017(18) 0.0123(16) 0.0099(16)
N1 0.0236(10) 0.0180(11) 0.0233(11) 0.0029(9) -0.0038(8) 0.0023(9)
N2 0.0234(10) 0.0205(11) 0.0233(11) 0.0012(9) -0.0033(8) 0.0040(9)
N3 0.0255(11) 0.0206(11) 0.0268(11) 0.0014(9) -0.0048(9) 0.0031(9)
N4 0.0268(11) 0.0196(11) 0.0241(11) -0.0004(9) -0.0044(9) 0.0043(9)
N5 0.0267(11) 0.0201(11) 0.0225(11) -0.0025(9) -0.0046(9) 0.0003(9)
N6 0.0296(11) 0.0179(11) 0.0228(11) -0.0002(9) -0.0058(9) -0.0014(9)
N7 0.0241(11) 0.0207(11) 0.0269(11) -0.0009(9) -0.0047(9) -0.0004(9)
S1 0.0285(4) 0.0197(4) 0.0619(5) -0.0070(3) -0.0212(3) 0.0023(3)
S2 0.0321(4) 0.0233(4) 0.0650(5) -0.0032(3) -0.0227(3) 0.0025(3)
Ni1 0.02199(17) 0.01720(17) 0.02482(18) -0.00012(13) -0.00524(13) 0.00095(13)
B1 0.0297(15) 0.0193(15) 0.0254(15) 0.0003(12) -0.0070(12) 0.0034(12)

loop_
_atom_type_symbol
_atom_type_description
_atom_type_scat_dispersion_real
_atom_type_scat_dispersion_imag
_atom_type_scat_source
C C 0.0033 0.0016 'International Tables Vol C Tables 4.2.6.8 and 6.1.1.4'
H H 0.0000 0.0000 'International Tables Vol C Tables 4.2.6.8 and 6.1.1.4'
C C 0.0033 0.0016 'International Tables Vol C Tables 4.2.6.8 and 6.1.1.4'
N N 0.0061 0.0033 'International Tables Vol C Tables 4.2.6.8 and 6.1.1.4'
S S 0.1246 0.1234 'International Tables Vol C Tables 4.2.6.8 and 6.1.1.4'
Ni Ni 0.3393 1.1124 'International Tables Vol C Tables 4.2.6.8 and 6.1.1.4'
B B 0.0013 0.0007 'International Tables Vol C Tables 4.2.6.8 and 6.1.1.4'

loop_
_geom_angle_atom_site_label_1
_geom_angle_atom_site_label_2
_geom_angle_atom_site_label_3
_geom_angle
N7 C1 S1 115.05(19)
N7 C1 S2 120.20(19)
S1 C1 S2 124.75(16)
C3 C2 S2 108.0(2)
C3 C2 H2A 110.1
S2 C2 H2A 110.1
C3 C2 H2B 110.1
S2 C2 H2B 110.1
H2A C2 H2B 108.4
C4 C3 C8 117.2(3)
C4 C3 C2 122.3(3)
C8 C3 C2 120.5(3)
C5 C4 C3 121.7(3)
C5 C4 H4 119.1
C3 C4 H4 119.1
C6 C5 C4 120.2(3)
C6 C5 H5 119.9
C4 C5 H5 119.9
C5 C6 C7 121.5(3)
C5 C6 H6 119.2
C7 C6 H6 119.2
C6 C7 C8 120.1(3)
C6 C7 H7 120.0
C8 C7 H7 120.0
C7 C8 C3 119.3(3)
C7 C8 H8 120.4
C3 C8 H8 120.4
N7 C9 H9A 109.5
N7 C9 H9B 109.5
H9A C9 H9B 109.5
N7 C9 H9C 109.5
H9A C9 H9C 109.5
H9B C9 H9C 109.5
C11 C10 H10A 109.5
C11 C10 H10B 109.5
H10A C10 H10B 109.5
C11 C10 H10C 109.5
H10A C10 H10C 109.5
H10B C10 H10C 109.5
N2 C11 C12 107.2(2)
N2 C11 C10 122.6(2)
C12 C11 C10 130.1(2)
C11 C12 C13 106.6(2)
C11 C12 H12 126.7
C13 C12 H12 126.7
N1 C13 C12 109.5(2)
N1 C13 C14 122.3(2)
C12 C13 C14 128.2(2)
C19 C14 C15 119.1(3)
C19 C14 C13 120.7(2)
C15 C14 C13 120.2(2)
C16 C15 C14 120.3(3)
C16 C15 H15 119.9
C14 C15 H15 119.9
C17 C16 C15 120.3(3)
C17 C16 H16 119.9
C15 C16 H16 119.9
C16 C17 C18 120.3(3)
C16 C17 H17 119.8
C18 C17 H17 119.8
C17 C18 C19 119.8(3)
C17 C18 H18 120.1
C19 C18 H18 120.1
C14 C19 C18 120.2(3)
C14 C19 H19 119.9
C18 C19 H19 119.9
C21 C20 H20A 109.5
C21 C20 H20B 109.5
H20A C20 H20B 109.5
C21 C20 H20C 109.5
H20A C20 H20C 109.5
H20B C20 H20C 109.5
N4 C21 C22 107.8(2)
N4 C21 C20 122.8(2)
C22 C21 C20 129.4(2)
C21 C22 C23 106.5(2)
C21 C22 H22 126.8
C23 C22 H22 126.8
N3 C23 C22 109.6(2)
N3 C23 C24 122.4(2)
C22 C23 C24 127.9(2)
C25 C24 C29 118.8(2)
C25 C24 C23 119.7(2)
C29 C24 C23 121.5(2)
C24 C25 C26 120.4(3)
C24 C25 H25 119.8
C26 C25 H25 119.8
C27 C26 C25 120.2(3)
C27 C26 H26 119.9
C25 C26 H26 119.9
C26 C27 C28 119.9(3)
C26 C27 H27 120.0
C28 C27 H27 120.0
C29 C28 C27 119.7(3)
C29 C28 H28 120.1
C27 C28 H28 120.1
C28 C29 C24 120.9(3)
C28 C29 H29 119.5
C24 C29 H29 119.5
C31 C30 H30A 109.5
C31 C30 H30B 109.5
H30A C30 H30B 109.5
C31 C30 H30C 109.5
H30A C30 H30C 109.5
H30B C30 H30C 109.5
N6 C31 C32 107.8(2)
N6 C31 C30 122.7(2)
C32 C31 C30 129.5(2)
C31 C32 C33 106.3(2)
C31 C32 H32 126.9
C33 C32 H32 126.9
N5 C33 C32 109.4(2)
N5 C33 C34 121.1(2)
C32 C33 C34 129.5(2)
C39 C34 C35 118.4(3)
C39 C34 C33 121.0(2)
C35 C34 C33 120.5(2)
C36 C35 C34 120.3(3)
C36 C35 H35 119.9
C34 C35 H35 119.9
C37 C36 C35 120.5(3)
C37 C36 H36 119.8
C35 C36 H36 119.8
C36 C37 C38 119.5(3)
C36 C37 H37 120.3
C38 C37 H37 120.3
C37 C38 C39 120.8(3)
C37 C38 H38 119.6
C39 C38 H38 119.6
C38 C39 C34 120.5(3)
C38 C39 H39 119.7
C34 C39 H39 119.7
C41 C40 H40A 109.5
C41 C40 H40B 109.5
H40A C40 H40B 109.5
C41 C40 H40C 109.5
H40A C40 H40C 109.5
H40B C40 H40C 109.5
C42 C41 C46 117.4(3)
C42 C41 C40 121.8(3)
C46 C41 C40 120.8(3)
C41 C42 C43 120.1(3)
C41 C42 H42 119.9
C43 C42 H42 119.9
C44 C43 C42 121.0(3)
C44 C43 H43 119.5
C42 C43 H43 119.5
C45 C44 C43 119.7(4)
C45 C44 H44 120.1
C43 C44 H44 120.1
C44 C45 C46 119.4(4)
C44 C45 H45 120.3
C46 C45 H45 120.3
C45 C46 C41 122.3(3)
C45 C46 H46 118.8
C41 C46 H46 118.8
C13 N1 N2 106.70(19)
C13 N1 Ni1 138.05(17)
N2 N1 Ni1 115.24(14)
C11 N2 N1 109.96(19)
C11 N2 B1 130.1(2)
N1 N2 B1 119.83(19)
C23 N3 N4 106.6(2)
C23 N3 Ni1 136.77(17)
N4 N3 Ni1 116.39(15)
C21 N4 N3 109.6(2)
C21 N4 B1 131.1(2)
N3 N4 B1 119.29(19)
C33 N5 N6 106.8(2)
C33 N5 Ni1 136.15(17)
N6 N5 Ni1 116.78(15)
C31 N6 N5 109.9(2)
C31 N6 B1 131.5(2)
N5 N6 B1 118.61(19)
C1 N7 C9 122.7(2)
C1 N7 Ni1 99.84(16)
C9 N7 Ni1 137.46(17)
C1 S1 Ni1 75.36(9)
C1 S2 C2 101.53(14)
N3 Ni1 N5 92.36(8)
N3 Ni1 N7 94.55(8)
N5 Ni1 N7 95.77(8)
N3 Ni1 N1 88.83(8)
N5 Ni1 N1 89.23(8)
N7 Ni1 N1 173.84(8)
N3 Ni1 S1 135.63(6)
N5 Ni1 S1 129.28(6)
N7 Ni1 S1 69.75(6)
N1 Ni1 S1 104.27(6)
N2 B1 N4 108.7(2)
N2 B1 N6 108.3(2)
N4 B1 N6 108.9(2)
N2 B1 H1 111.5(12)
N4 B1 H1 109.8(12)
N6 B1 H1 109.6(12)

loop_
_geom_bond_atom_site_label_1
_geom_bond_atom_site_label_2
_geom_bond_distance
C1 N7 1.280(3)
C1 S1 1.739(3)
C1 S2 1.758(3)
C2 C3 1.498(4)
C2 S2 1.815(3)
C2 H2A 0.9700
C2 H2B 0.9700
C3 C4 1.388(4)
C3 C8 1.408(5)
C4 C5 1.352(4)
C4 H4 0.9300
C5 C6 1.331(5)
C5 H5 0.9300
C6 C7 1.354(5)
C6 H6 0.9300
C7 C8 1.384(5)
C7 H7 0.9300
C8 H8 0.9300
C9 N7 1.455(3)
C9 H9A 0.9600
C9 H9B 0.9600
C9 H9C 0.9600
C10 C11 1.491(3)
C10 H10A 0.9600
C10 H10B 0.9600
C10 H10C 0.9600
C11 N2 1.357(3)
C11 C12 1.373(4)
C12 C13 1.398(3)
C12 H12 0.9300
C13 N1 1.337(3)
C13 C14 1.481(3)
C14 C19 1.378(4)
C14 C15 1.389(4)
C15 C16 1.382(4)
C15 H15 0.9300
C16 C17 1.360(5)
C16 H16 0.9300
C17 C18 1.378(5)
C17 H17 0.9300
C18 C19 1.389(4)
C18 H18 0.9300
C19 H19 0.9300
C20 C21 1.487(4)
C20 H20A 0.9600
C20 H20B 0.9600
C20 H20C 0.9600
C21 N4 1.356(3)
C21 C22 1.371(4)
C22 C23 1.391(4)
C22 H22 0.9300
C23 N3 1.343(3)
C23 C24 1.482(3)
C24 C25 1.389(4)
C24 C29 1.387(4)
C25 C26 1.389(4)
C25 H25 0.9300
C26 C27 1.376(4)
C26 H26 0.9300
C27 C28 1.387(4)
C27 H27 0.9300
C28 C29 1.385(4)
C28 H28 0.9300
C29 H29 0.9300
C30 C31 1.496(4)
C30 H30A 0.9600
C30 H30B 0.9600
C30 H30C 0.9600
C31 N6 1.354(3)
C31 C32 1.371(4)
C32 C33 1.402(4)
C32 H32 0.9300
C33 N5 1.342(3)
C33 C34 1.478(4)
C34 C39 1.385(4)
C34 C35 1.396(4)
C35 C36 1.389(4)
C35 H35 0.9300
C36 C37 1.370(5)
C36 H36 0.9300
C37 C38 1.375(4)
C37 H37 0.9300
C38 C39 1.380(4)
C38 H38 0.9300
C39 H39 0.9300
C40 C41 1.494(5)
C40 H40A 0.9600
C40 H40B 0.9600
C40 H40C 0.9600
C41 C42 1.377(5)
C41 C46 1.390(5)
C42 C43 1.393(5)
C42 H42 0.9300
C43 C44 1.374(5)
C43 H43 0.9300
C44 C45 1.356(5)
C44 H44 0.9300
C45 C46 1.383(5)
C45 H45 0.9300
C46 H46 0.9300
N1 N2 1.375(3)
N1 Ni1 2.058(2)
N2 B1 1.543(4)
N3 N4 1.376(3)
N3 Ni1 2.019(2)
N4 B1 1.544(3)
N5 N6 1.372(3)
N5 Ni1 2.031(2)
N6 B1 1.553(4)
N7 Ni1 2.040(2)
S1 Ni1 2.4045(8)
B1 H1 1.08(2)
